data_7026217
loop_
_publ_author_name
'Seisenbaeva, Gulaim A.'
'Mallah, Talal'
'Kessler, Vadim G.'

_publ_section_title
;
 Highly symmetric organic ligand-capped Lindqvist structures derived from
 3d-elements.
;
_journal_issue 33
_journal_name_full 'Dalton transactions (Cambridge, England : 2003)'
_journal_page_first 7774
_journal_page_last 7779
_journal_paper_doi 10.1039/c0dt00275e
_journal_volume 39
_journal_year 2010
_chemical_formula_sum 'C42 H72 Co5 O19 Ti'
_chemical_formula_weight 1223.55
_chemical_name_systematic
;
?
;
_space_group_IT_number 148
_symmetry_cell_setting hexagonal
_symmetry_space_group_name_Hall '-R 3'
_symmetry_space_group_name_H-M 'R -3 :H'
_atom_sites_solution_hydrogens none
_atom_sites_solution_primary direct
_atom_sites_solution_secondary difmap
_audit_creation_method SHELXL-97
_cell_angle_alpha 90.00
_cell_angle_beta 90.00
_cell_angle_gamma 120.00
_cell_formula_units_Z 3
_cell_length_a 20.305(5)
_cell_length_b 20.305(5)
_cell_length_c 11.585(4)
_cell_measurement_reflns_used 864
_cell_measurement_temperature 295(2)
_cell_measurement_theta_max 20.98
_cell_measurement_theta_min 2.11
_cell_volume 4136(2)
_computing_cell_refinement 'Bruker SAINTPLUS'
_computing_data_collection 'Bruker SMART'
_computing_data_reduction 'Bruker SAINTPLUS'
_computing_molecular_graphics 'Bruker SHELXTL-NT'
_computing_publication_material 'Bruker SHELXTL-NT'
_computing_structure_refinement 'SHELXL-97 (Sheldrick, 1997)'
_computing_structure_solution 'SHELXS-97 (Sheldrick, 1990)'
_diffrn_ambient_temperature 295(2)
_diffrn_measured_fraction_theta_full 0.990
_diffrn_measured_fraction_theta_max 0.990
_diffrn_measurement_device_type 'Bruker SMART CCD 1k'
_diffrn_measurement_method 'Omega scan'
_diffrn_radiation_monochromator graphite
_diffrn_radiation_source 'fine-focus sealed tube'
_diffrn_radiation_type MoK\a
_diffrn_radiation_wavelength 0.71073
_diffrn_reflns_av_R_equivalents 0.0454
_diffrn_reflns_av_sigmaI/netI 0.0513
_diffrn_reflns_limit_h_max 25
_diffrn_reflns_limit_h_min -9
_diffrn_reflns_limit_k_max 23
_diffrn_reflns_limit_k_min -24
_diffrn_reflns_limit_l_max 13
_diffrn_reflns_limit_l_min -14
_diffrn_reflns_number 5970
_diffrn_reflns_theta_full 26.00
_diffrn_reflns_theta_max 26.00
_diffrn_reflns_theta_min 2.11
_exptl_absorpt_coefficient_mu 1.672
_exptl_absorpt_correction_T_max 0.5922
_exptl_absorpt_correction_T_min 0.4336
_exptl_absorpt_correction_type multi-scan
_exptl_absorpt_process_details 'Bruker SADABS'
_exptl_crystal_colour purple
_exptl_crystal_density_diffrn 1.473
_exptl_crystal_density_meas ?
_exptl_crystal_density_method 'not measured'
_exptl_crystal_description block
_exptl_crystal_F_000 1899
_exptl_crystal_size_max 0.60
_exptl_crystal_size_mid 0.40
_exptl_crystal_size_min 0.35
_refine_diff_density_max 0.596
_refine_diff_density_min -0.365
_refine_diff_density_rms 0.087
_refine_ls_extinction_coef none
_refine_ls_extinction_method none
_refine_ls_goodness_of_fit_ref 0.990
_refine_ls_hydrogen_treatment none
_refine_ls_matrix_type full
_refine_ls_number_parameters 142
_refine_ls_number_reflns 1789
_refine_ls_number_restraints 201
_refine_ls_restrained_S_all 0.963
_refine_ls_R_factor_all 0.1227
_refine_ls_R_factor_gt 0.0735
_refine_ls_shift/su_max 0.000
_refine_ls_shift/su_mean 0.000
_refine_ls_structure_factor_coef Fsqd
_refine_ls_weighting_details 'calc w=1/[\s^2^(Fo^2^)+(0.0996P)^2^+25.3198P] where P=(Fo^2^+2Fc^2^)/3'
_refine_ls_weighting_scheme calc
_refine_ls_wR_factor_gt 0.1856
_refine_ls_wR_factor_ref 0.2040
_reflns_number_gt 1100
_reflns_number_total 1789
_reflns_threshold_expression >2sigma(I)
_cod_data_source_file c0dt00275e.txt
_cod_data_source_block cotiet7m
_cod_depositor_comments
;
The following automatic conversions were performed:

'_symmetry_cell_setting' value 'Hexagonal' changed to 'hexagonal'
according to /home/saulius/struct/CIF-dictionaries/cif_core.dic
dictionary named 'cif_core.dic' version 2.4.2 from
2011-04-26.

'_exptl_absorpt_correction_type' value 'Multi-scan'
changed to 'multi-scan' according to
/home/saulius/struct/CIF-dictionaries/cif_core.dic dictionary named
'cif_core.dic' version 2.4.2 from 2011-04-26.

Automatic conversion script
Id: cif_fix_values 1891 2012-01-12 08:04:46Z andrius 

The following automatic conversions were performed:

'_exptl_crystal_density_meas' value 'not measured' was changed to '?'
- the value is perceived as not measured.

Automatic conversion script
Id: cif_fix_values 3008 2015-01-20 13:52:24Z robertas 
;
_cod_original_cell_volume 4137(2)
_cod_original_sg_symbol_H-M R-3
_cod_database_code 7026217

loop_
_symmetry_equiv_pos_as_xyz
'x, y, z'
'-y, x-y, z'
'-x+y, -x, z'
'x+2/3, y+1/3, z+1/3'
'-y+2/3, x-y+1/3, z+1/3'
'-x+y+2/3, -x+1/3, z+1/3'
'x+1/3, y+2/3, z+2/3'
'-y+1/3, x-y+2/3, z+2/3'
'-x+y+1/3, -x+2/3, z+2/3'
'-x, -y, -z'
'y, -x+y, -z'
'x-y, x, -z'
'-x+2/3, -y+1/3, -z+1/3'
'y+2/3, -x+y+1/3, -z+1/3'
'x-y+2/3, x+1/3, -z+1/3'
'-x+1/3, -y+2/3, -z+2/3'
'y+1/3, -x+y+2/3, -z+2/3'
'x-y+1/3, x+2/3, -z+2/3'

loop_
_atom_site_label
_atom_site_type_symbol
_atom_site_fract_x
_atom_site_fract_y
_atom_site_fract_z
_atom_site_U_iso_or_equiv
_atom_site_adp_type
_atom_site_occupancy
_atom_site_symmetry_multiplicity
_atom_site_calc_flag
_atom_site_refinement_flags
Co1 Co 0.07977(5) 0.09803(5) 0.11144(8) 0.0598(4) Uani 0.83 1 d PU
Ti1 Ti 0.07977(5) 0.09803(5) 0.11144(8) 0.0598(4) Uani 0.17 1 d PU
O1 O 0.0000 0.0000 0.0000 0.0385(16) Uani 1 6 d SU
O2 O 0.0508(3) 0.1579(3) 0.0035(5) 0.0904(16) Uani 1 1 d U
O3 O 0.0878(3) 0.0179(3) 0.1993(5) 0.1051(18) Uani 1 1 d U
O4 O 0.1477(3) 0.1815(4) 0.2055(7) 0.127(2) Uani 1 1 d U
C1 C 0.2429(7) 0.2806(7) 0.3203(13) 0.182(6) Uani 1 1 d U
C2 C 0.1955(7) 0.2154(6) 0.2573(11) 0.137(3) Uani 1 1 d U
C3A C 0.1912(13) 0.1461(15) 0.332(2) 0.134(6) Uani 0.489(17) 1 d PU
C3B C 0.2571(12) 0.2249(15) 0.156(2) 0.159(9) Uani 0.511(17) 1 d PU
C4A C 0.0732(10) 0.0057(11) 0.3317(16) 0.107(4) Uani 0.537(13) 1 d PU
C4B C 0.1681(11) 0.0266(13) 0.2253(17) 0.101(4) Uani 0.463(13) 1 d PU
C5 C 0.1526(5) 0.0158(6) 0.3685(8) 0.115(3) Uani 1 1 d U
C6A C 0.0337(8) 0.2132(7) 0.0594(13) 0.088(4) Uani 0.601(13) 1 d PU
C6B C 0.0723(17) 0.2377(14) -0.052(2) 0.118(6) Uani 0.399(13) 1 d PU
C7 C 0.1093(7) 0.2932(5) 0.0168(11) 0.135(4) Uani 1 1 d U
C4C C 0.1461(14) 0.0619(17) 0.303(2) 0.093(4) Uani 0.336(18) 1 d PU

loop_
_atom_site_aniso_label
_atom_site_aniso_U_11
_atom_site_aniso_U_22
_atom_site_aniso_U_33
_atom_site_aniso_U_23
_atom_site_aniso_U_13
_atom_site_aniso_U_12
Co1 0.0501(6) 0.0526(6) 0.0703(7) -0.0132(4) -0.0119(4) 0.0209(4)
Ti1 0.0501(6) 0.0526(6) 0.0703(7) -0.0132(4) -0.0119(4) 0.0209(4)
O1 0.035(2) 0.035(2) 0.045(4) 0.000 0.000 0.0176(12)
O2 0.095(4) 0.050(2) 0.131(4) -0.031(2) -0.030(3) 0.040(2)
O3 0.120(4) 0.121(4) 0.087(4) 0.006(3) -0.044(3) 0.070(4)
O4 0.089(4) 0.112(4) 0.160(6) -0.055(4) -0.057(4) 0.035(4)
C1 0.137(10) 0.136(7) 0.205(13) -0.078(9) -0.067(9) 0.018(8)
C2 0.117(7) 0.105(6) 0.149(9) -0.056(6) -0.049(6) 0.026(6)
C3A 0.110(13) 0.142(7) 0.141(13) -0.037(7) -0.025(9) 0.056(8)
C3B 0.101(9) 0.174(19) 0.139(13) -0.034(10) -0.048(8) 0.021(12)
C4A 0.094(7) 0.135(10) 0.090(7) 0.012(7) -0.012(7) 0.054(7)
C4B 0.103(8) 0.129(12) 0.088(7) -0.001(8) -0.018(7) 0.071(9)
C5 0.095(6) 0.152(7) 0.080(5) 0.018(5) -0.035(4) 0.048(6)
C6A 0.116(9) 0.053(6) 0.101(8) -0.008(5) -0.004(7) 0.046(5)
C6B 0.155(16) 0.088(8) 0.087(10) 0.019(7) -0.012(9) 0.043(11)
C7 0.148(9) 0.044(4) 0.188(11) -0.005(5) 0.005(7) 0.030(5)
C4C 0.074(8) 0.130(8) 0.089(10) -0.005(6) -0.019(6) 0.060(6)

loop_
_atom_type_symbol
_atom_type_description
_atom_type_scat_dispersion_real
_atom_type_scat_dispersion_imag
_atom_type_scat_source
C C 0.0033 0.0016 'International Tables Vol C Tables 4.2.6.8 and 6.1.1.4'
H H 0.0000 0.0000 'International Tables Vol C Tables 4.2.6.8 and 6.1.1.4'
O O 0.0106 0.0060 'International Tables Vol C Tables 4.2.6.8 and 6.1.1.4'
Co Co 0.3494 0.9721 'International Tables Vol C Tables 4.2.6.8 and 6.1.1.4'
Ti Ti 0.2776 0.4457 'International Tables Vol C Tables 4.2.6.8 and 6.1.1.4'

loop_
_geom_angle_atom_site_label_1
_geom_angle_atom_site_label_2
_geom_angle_atom_site_label_3
_geom_angle
_geom_angle_site_symmetry_1
_geom_angle_site_symmetry_3
O4 Co1 O3 96.6(3) . .
O4 Co1 O2 96.3(3) . 11
O3 Co1 O2 91.7(3) . 11
O4 Co1 O2 96.8(3) . .
O3 Co1 O2 166.4(2) . .
O2 Co1 O2 89.35(5) 11 .
O4 Co1 O3 97.7(3) . 2
O3 Co1 O3 89.0(4) . 2
O2 Co1 O3 165.8(2) 11 2
O2 Co1 O3 86.7(3) . 2
O4 Co1 O1 179.8(3) . .
O3 Co1 O1 83.54(17) . .
O2 Co1 O1 83.50(15) 11 .
O2 Co1 O1 83.08(13) . .
O3 Co1 O1 82.49(14) 2 .
O4 Co1 Ti1 134.7(2) . 11
O3 Co1 Ti1 85.46(19) . 11
O2 Co1 Ti1 38.48(14) 11 11
O2 Co1 Ti1 86.96(15) . 11
O3 Co1 Ti1 127.57(14) 2 11
O1 Co1 Ti1 45.079(19) . 11
O4 Co1 Ti1 134.8(2) . 12
O3 Co1 Ti1 128.62(17) . 12
O2 Co1 Ti1 83.78(18) 11 12
O2 Co1 Ti1 38.06(13) . 12
O3 Co1 Ti1 84.72(18) 2 12
O1 Co1 Ti1 45.079(19) . 12
Ti1 Co1 Ti1 60.18(4) 11 12
O4 Co1 Ti1 135.3(2) . 2
O3 Co1 Ti1 85.41(17) . 2
O2 Co1 Ti1 128.37(15) 11 2
O2 Co1 Ti1 83.27(16) . 2
O3 Co1 Ti1 37.57(14) 2 2
O1 Co1 Ti1 44.921(19) . 2
Ti1 Co1 Ti1 90.0 11 2
Ti1 Co1 Ti1 59.91(2) 12 2
O4 Co1 Ti1 135.2(2) . 3
O3 Co1 Ti1 38.62(17) . 3
O2 Co1 Ti1 87.02(15) 11 3
O2 Co1 Ti1 127.96(13) . 3
O3 Co1 Ti1 84.68(16) 2 3
O1 Co1 Ti1 44.921(19) . 3
Ti1 Co1 Ti1 59.91(2) 11 3
Ti1 Co1 Ti1 90.0 12 3
Ti1 Co1 Ti1 60.0 2 3
Ti1 O1 Co1 0.00(8) 10 10
Ti1 O1 Co1 180.00(8) 10 .
Co1 O1 Co1 180.00(8) 10 .
Ti1 O1 Ti1 89.84(4) 10 2
Co1 O1 Ti1 89.84(4) 10 2
Co1 O1 Ti1 90.16(4) . 2
Ti1 O1 Co1 89.84(4) 10 2
Co1 O1 Co1 89.84(4) 10 2
Co1 O1 Co1 90.16(4) . 2
Ti1 O1 Co1 0.00(5) 2 2
Ti1 O1 Ti1 90.16(4) 10 11
Co1 O1 Ti1 90.16(4) 10 11
Co1 O1 Ti1 89.84(4) . 11
Ti1 O1 Ti1 180.00(4) 2 11
Co1 O1 Ti1 180.00(4) 2 11
Ti1 O1 Co1 90.16(4) 10 11
Co1 O1 Co1 90.16(4) 10 11
Co1 O1 Co1 89.84(4) . 11
Ti1 O1 Co1 180.00(4) 2 11
Co1 O1 Co1 180.00(4) 2 11
Ti1 O1 Co1 0.00(5) 11 11
Ti1 O1 Ti1 90.16(4) 10 12
Co1 O1 Ti1 90.16(4) 10 12
Co1 O1 Ti1 89.84(4) . 12
Ti1 O1 Ti1 89.84(4) 2 12
Co1 O1 Ti1 89.84(4) 2 12
Ti1 O1 Ti1 90.16(4) 11 12
Co1 O1 Ti1 90.16(4) 11 12
Ti1 O1 Co1 89.84(4) 10 3
Co1 O1 Co1 89.84(4) 10 3
Co1 O1 Co1 90.16(4) . 3
Ti1 O1 Co1 90.16(4) 2 3
Co1 O1 Co1 90.16(4) 2 3
Ti1 O1 Co1 89.84(4) 11 3
Co1 O1 Co1 89.84(4) 11 3
Ti1 O1 Co1 180.00(4) 12 3
Ti1 O1 Co1 90.16(4) 10 12
Co1 O1 Co1 90.16(4) 10 12
Co1 O1 Co1 89.84(4) . 12
Ti1 O1 Co1 89.84(4) 2 12
Co1 O1 Co1 89.84(4) 2 12
Ti1 O1 Co1 90.16(4) 11 12
Co1 O1 Co1 90.16(4) 11 12
Ti1 O1 Co1 0.00(5) 12 12
Co1 O1 Co1 180.00(4) 3 12
Ti1 O1 Ti1 89.84(4) 10 3
Co1 O1 Ti1 89.84(4) 10 3
Co1 O1 Ti1 90.16(4) . 3
Ti1 O1 Ti1 90.16(4) 2 3
Co1 O1 Ti1 90.16(4) 2 3
Ti1 O1 Ti1 89.84(4) 11 3
Co1 O1 Ti1 89.84(4) 11 3
Ti1 O1 Ti1 180.00(4) 12 3
Co1 O1 Ti1 0.00(5) 3 3
Co1 O1 Ti1 180.00(4) 12 3
C6A O2 C6B 56.7(12) . .
C6A O2 Ti1 123.6(6) . 12
C6B O2 Ti1 105.4(10) . 12
C6A O2 Co1 123.6(6) . 12
C6B O2 Co1 105.4(10) . 12
Ti1 O2 Co1 0.00(10) 12 12
C6A O2 Co1 115.7(6) . .
C6B O2 Co1 148.0(10) . .
Ti1 O2 Co1 103.5(2) 12 .
Co1 O2 Co1 103.5(2) 12 .
C4A O3 C4B 86.3(10) . .
C4A O3 C4C 51.8(11) . .
C4B O3 C4C 50.5(11) . .
C4A O3 Co1 123.1(8) . .
C4B O3 Co1 120.5(9) . .
C4C O3 Co1 105.4(11) . .
C4A O3 Ti1 110.6(8) . 3
C4B O3 Ti1 112.2(8) . 3
C4C O3 Ti1 150.7(11) . 3
Co1 O3 Ti1 103.8(2) . 3
C4A O3 Co1 110.6(8) . 3
C4B O3 Co1 112.2(8) . 3
C4C O3 Co1 150.7(11) . 3
Co1 O3 Co1 103.8(2) . 3
Ti1 O3 Co1 0.00(10) 3 3
C2 O4 Co1 158.3(9) . .
O4 C2 C1 153.4(15) . .
O4 C2 C3A 96.1(12) . .
C1 C2 C3A 104.8(13) . .
O4 C2 C3B 93.9(12) . .
C1 C2 C3B 97.9(12) . .
C3A C2 C3B 101.1(16) . .
C2 C3A C4C 126.7(18) . .
C6B C3B C2 123.8(17) 11 .
C4C C4A O3 65.9(13) . .
C4C C4A C5 49.9(12) . .
O3 C4A C5 98.3(11) . .
C4C C4B O3 65.9(13) . .
C4C C4B C5 47.6(13) . .
O3 C4B C5 93.3(11) . .
C4C C5 C4A 57.0(13) . .
C4C C5 C4B 52.7(14) . .
C4A C5 C4B 82.2(10) . .
C6B C6A O2 65.3(12) . .
C6B C6A C7 47.7(11) . .
O2 C6A C7 99.1(10) . .
C7 C6B C6A 74.2(16) . .
C7 C6B C3B 114(2) . 12
C6A C6B C3B 120(2) . 12
C7 C6B O2 113.0(17) . .
C6A C6B O2 58.0(9) . .
C3B C6B O2 129.6(19) 12 .
C6B C7 C6A 58.1(13) . .
C5 C4C C4B 79.8(19) . .
C5 C4C C4A 73.1(17) . .
C4B C4C C4A 103(2) . .
C5 C4C C3A 118(2) . .
C4B C4C C3A 125(2) . .
C4A C4C C3A 132(2) . .
C5 C4C O3 111(2) . .
C4B C4C O3 63.6(14) . .
C4A C4C O3 62.2(13) . .
C3A C4C O3 131(2) . .

loop_
_geom_bond_atom_site_label_1
_geom_bond_atom_site_label_2
_geom_bond_distance
_geom_bond_site_symmetry_2
Co1 O4 1.904(6) .
Co1 O3 1.994(5) .
Co1 O2 2.008(5) 11
Co1 O2 2.026(5) .
Co1 O3 2.041(6) 2
Co1 O1 2.2424(9) .
Co1 Ti1 3.1669(17) 11
Co1 Ti1 3.1669(17) 12
Co1 Ti1 3.1756(17) 2
Co1 Ti1 3.1756(17) 3
O1 Ti1 2.2424(9) 10
O1 Co1 2.2424(9) 10
O1 Ti1 2.2424(9) 2
O1 Co1 2.2424(9) 2
O1 Ti1 2.2424(9) 11
O1 Co1 2.2424(9) 11
O1 Ti1 2.2424(9) 12
O1 Co1 2.2424(9) 3
O1 Co1 2.2424(9) 12
O1 Ti1 2.2424(9) 3
O2 C6A 1.481(13) .
O2 C6B 1.59(2) .
O2 Ti1 2.008(5) 12
O2 Co1 2.008(5) 12
O3 C4A 1.558(19) .
O3 C4B 1.579(19) .
O3 C4C 1.61(3) .
O3 Ti1 2.041(6) 3
O3 Co1 2.041(6) 3
O4 C2 1.053(10) .
C1 C2 1.393(13) .
C2 C3A 1.62(3) .
C2 C3B 1.65(3) .
C3A C4C 1.52(3) .
C3B C6B 1.61(3) 11
C4A C4C 1.38(3) .
C4A C5 1.579(19) .
C4B C4C 1.36(3) .
C4B C5 1.68(2) .
C5 C4C 1.26(3) .
C6A C6B 1.46(3) .
C6A C7 1.657(16) .
C6B C7 1.27(3) .
C6B C3B 1.61(3) 12
